data_7103239
loop_
_publ_author_name
'Chen, Yunfeng'
'Liu, Yuxiu'
'Petersen, Jeffrey L'
'Shi, Xiaodong'

_publ_section_title
;
 Conformational control in the regioselective synthesis of
 N-2-substituted-1,2,3-triazoles.
;
_journal_issue 28
_journal_name_full 'Chemical communications (Cambridge, England)'
_journal_page_first 3254
_journal_page_last 3256
_journal_paper_doi 10.1039/b805328f
_journal_year 2008
_chemical_formula_sum 'C17 H14 Cl N3 O'
_chemical_formula_weight 311.76
_chemical_name_systematic
;
?
;
_space_group_IT_number 2
_symmetry_cell_setting triclinic
_symmetry_space_group_name_Hall '-P 1'
_symmetry_space_group_name_H-M 'P -1'
_atom_sites_solution_hydrogens geom
_atom_sites_solution_primary direct
_atom_sites_solution_secondary difmap
_audit_creation_method SHELXL-97
_cell_angle_alpha 75.304(1)
_cell_angle_beta 78.028(1)
_cell_angle_gamma 68.630(1)
_cell_formula_units_Z 2
_cell_length_a 8.1063(6)
_cell_length_b 9.5886(6)
_cell_length_c 11.0798(8)
_cell_measurement_reflns_used 4117
_cell_measurement_temperature 293(2)
_cell_measurement_theta_max 2.32
_cell_measurement_theta_min 27.52
_cell_volume 769.42(9)
_computing_structure_refinement 'SHELXL-97 (Sheldrick, 1997)'
_computing_structure_solution 'SHELXS-97 (Sheldrick, 1990)'
_diffrn_ambient_temperature 293(2)
_diffrn_measured_fraction_theta_full 0.924
_diffrn_measured_fraction_theta_max 0.924
_diffrn_radiation_monochromator graphite
_diffrn_radiation_source 'fine-focus sealed tube'
_diffrn_radiation_type MoK\a
_diffrn_radiation_wavelength 0.71073
_diffrn_reflns_av_R_equivalents 0.0327
_diffrn_reflns_av_sigmaI/netI 0.0595
_diffrn_reflns_limit_h_max 9
_diffrn_reflns_limit_h_min -10
_diffrn_reflns_limit_k_max 12
_diffrn_reflns_limit_k_min -10
_diffrn_reflns_limit_l_max 13
_diffrn_reflns_limit_l_min -14
_diffrn_reflns_number 5072
_diffrn_reflns_theta_full 27.52
_diffrn_reflns_theta_max 27.52
_diffrn_reflns_theta_min 2.33
_diffrn_standards_decay_% 0
_exptl_absorpt_coefficient_mu 0.253
_exptl_absorpt_correction_type semi-empirical
_exptl_absorpt_process_details SADABS
_exptl_crystal_colour colorless
_exptl_crystal_density_diffrn 1.346
_exptl_crystal_density_method 'not measured'
_exptl_crystal_F_000 324
_exptl_crystal_size_max 0.60
_exptl_crystal_size_mid 0.40
_exptl_crystal_size_min 0.28
_refine_diff_density_max 0.245
_refine_diff_density_min -0.228
_refine_diff_density_rms 0.051
_refine_ls_extinction_method none
_refine_ls_goodness_of_fit_ref 1.028
_refine_ls_hydrogen_treatment riding
_refine_ls_matrix_type full
_refine_ls_number_parameters 227
_refine_ls_number_reflns 3282
_refine_ls_number_restraints 6
_refine_ls_restrained_S_all 1.030
_refine_ls_R_factor_all 0.0637
_refine_ls_R_factor_gt 0.0565
_refine_ls_shift/su_max 0.006
_refine_ls_shift/su_mean 0.000
_refine_ls_structure_factor_coef Fsqd
_refine_ls_weighting_details 'calc w=1/[\s^2^(Fo^2^)+(0.1038P)^2^+0.0869P] where P=(Fo^2^+2Fc^2^)/3'
_refine_ls_weighting_scheme calc
_refine_ls_wR_factor_gt 0.1634
_refine_ls_wR_factor_ref 0.1745
_reflns_number_gt 2762
_reflns_number_total 3282
_reflns_threshold_expression >2sigma(I)
_cod_data_source_file b805328f.txt
_cod_data_source_block 7d
_cod_original_sg_symbol_H-M P-1
_cod_database_code 7103239

loop_
_symmetry_equiv_pos_as_xyz
'x, y, z'
'-x, -y, -z'

loop_
_atom_site_label
_atom_site_type_symbol
_atom_site_fract_x
_atom_site_fract_y
_atom_site_fract_z
_atom_site_U_iso_or_equiv
_atom_site_adp_type
_atom_site_occupancy
_atom_site_symmetry_multiplicity
_atom_site_calc_flag
_atom_site_refinement_flags
_atom_site_disorder_assembly
_atom_site_disorder_group
O1 O 0.31658(15) 0.15931(14) 0.49334(11) 0.0555(3) Uani 1 1 d . . .
N1 N 0.72433(17) 0.17778(15) 0.52337(12) 0.0475(3) Uani 1 1 d . A .
N2 N 0.75737(17) 0.20637(15) 0.62510(12) 0.0489(3) Uani 1 1 d D . .
N3 N 0.61498(18) 0.26979(15) 0.70198(13) 0.0492(3) Uani 1 1 d . A .
C1 C 0.54573(19) 0.22506(15) 0.53529(13) 0.0412(3) Uani 1 1 d . . .
C2 C 0.4771(2) 0.28239(15) 0.64658(13) 0.0424(3) Uani 1 1 d . A .
C3 C 0.44786(18) 0.19781(15) 0.44900(14) 0.0414(3) Uani 1 1 d . A .
C4 C 0.50940(19) 0.21929(15) 0.31200(13) 0.0424(3) Uani 1 1 d . . .
C5 C 0.5977(2) 0.32356(19) 0.25296(16) 0.0530(4) Uani 1 1 d . A .
H5 H 0.6270 0.3763 0.3006 0.064 Uiso 1 1 calc R . .
C6 C 0.6420(3) 0.3491(2) 0.12394(18) 0.0667(5) Uani 1 1 d . . .
H6 H 0.6984 0.4206 0.0846 0.080 Uiso 1 1 calc R A .
C7 C 0.6025(3) 0.2683(3) 0.05338(18) 0.0712(5) Uani 1 1 d . A .
H7 H 0.6332 0.2849 -0.0335 0.085 Uiso 1 1 calc R . .
C8 C 0.5179(3) 0.1634(2) 0.11139(19) 0.0711(6) Uani 1 1 d . . .
H8 H 0.4939 0.1077 0.0636 0.085 Uiso 1 1 calc R A .
C9 C 0.4680(3) 0.13990(19) 0.24005(17) 0.0570(4) Uani 1 1 d . A .
H9 H 0.4070 0.0713 0.2783 0.068 Uiso 1 1 calc R . .
C10 C 0.29116(19) 0.35240(15) 0.70025(14) 0.0430(3) Uani 1 1 d . . .
C11 C 0.1713(2) 0.46832(17) 0.62625(15) 0.0507(4) Uani 1 1 d . A .
H11 H 0.2069 0.4985 0.5412 0.061 Uiso 1 1 calc R . .
C12 C -0.0009(2) 0.53905(19) 0.67857(19) 0.0618(5) Uani 1 1 d . . .
H12 H -0.0794 0.6177 0.6286 0.074 Uiso 1 1 calc R A .
C13 C -0.0567(3) 0.4942(2) 0.8033(2) 0.0672(5) Uani 1 1 d . A .
H13 H -0.1729 0.5414 0.8377 0.081 Uiso 1 1 calc R . .
C14 C 0.0606(3) 0.3786(3) 0.87735(19) 0.0716(5) Uani 1 1 d . . .
H14 H 0.0232 0.3474 0.9619 0.086 Uiso 1 1 calc R A .
C15 C 0.2338(3) 0.3086(2) 0.82637(16) 0.0597(4) Uani 1 1 d . A .
H15 H 0.3124 0.2316 0.8773 0.072 Uiso 1 1 calc R . .
Cl1 Cl 0.8906(2) -0.0324(3) 0.86874(13) 0.0990(7) Uani 0.638(6) 1 d PD A 1
C16 C 0.9383(7) 0.1678(12) 0.6565(11) 0.063(3) Uani 0.638(6) 1 d PD A 1
H16A H 1.0167 0.1886 0.5802 0.076 Uiso 0.638(6) 1 calc PR A 1
H16B H 0.9357 0.2317 0.7125 0.076 Uiso 0.638(6) 1 calc PR A 1
C17 C 1.0092(4) 0.0073(4) 0.7166(3) 0.0664(10) Uani 0.638(6) 1 d PD A 1
H17A H 1.1343 -0.0180 0.7242 0.080 Uiso 0.638(6) 1 calc PR A 1
H17B H 1.0009 -0.0564 0.6642 0.080 Uiso 0.638(6) 1 calc PR A 1
Cl1' Cl 0.9153(6) -0.0949(6) 0.8123(8) 0.135(3) Uani 0.362(6) 1 d PD A 2
C16' C 0.9430(15) 0.158(2) 0.6453(18) 0.065(5) Uani 0.362(6) 1 d PD A 2
H16C H 0.9780 0.2482 0.6317 0.078 Uiso 0.362(6) 1 calc PR A 2
H16D H 1.0165 0.0981 0.5833 0.078 Uiso 0.362(6) 1 calc PR A 2
C17' C 0.9806(9) 0.0652(8) 0.7752(8) 0.078(2) Uani 0.362(6) 1 d PD A 2
H17C H 0.9184 0.1290 0.8370 0.094 Uiso 0.362(6) 1 calc PR A 2
H17D H 1.1076 0.0337 0.7799 0.094 Uiso 0.362(6) 1 calc PR A 2

loop_
_atom_site_aniso_label
_atom_site_aniso_U_11
_atom_site_aniso_U_22
_atom_site_aniso_U_33
_atom_site_aniso_U_23
_atom_site_aniso_U_13
_atom_site_aniso_U_12
O1 0.0415(6) 0.0705(7) 0.0580(7) -0.0137(5) -0.0009(5) -0.0248(5)
N1 0.0360(6) 0.0587(7) 0.0454(7) -0.0067(5) -0.0027(5) -0.0165(5)
N2 0.0359(6) 0.0626(7) 0.0473(7) -0.0047(6) -0.0083(5) -0.0175(5)
N3 0.0417(7) 0.0571(7) 0.0480(7) -0.0085(6) -0.0103(5) -0.0142(5)
C1 0.0359(7) 0.0445(6) 0.0404(7) -0.0047(5) -0.0047(5) -0.0124(5)
C2 0.0394(7) 0.0440(6) 0.0415(7) -0.0054(5) -0.0082(5) -0.0113(5)
C3 0.0337(6) 0.0418(6) 0.0458(7) -0.0079(5) -0.0057(5) -0.0093(5)
C4 0.0352(7) 0.0446(6) 0.0432(7) -0.0087(5) -0.0075(5) -0.0068(5)
C5 0.0513(9) 0.0589(8) 0.0484(8) -0.0084(7) -0.0044(7) -0.0204(7)
C6 0.0636(11) 0.0756(11) 0.0513(10) -0.0004(8) 0.0000(8) -0.0237(9)
C7 0.0727(13) 0.0809(12) 0.0418(9) -0.0092(8) -0.0043(8) -0.0077(10)
C8 0.0899(15) 0.0673(10) 0.0551(10) -0.0205(8) -0.0223(10) -0.0120(10)
C9 0.0657(11) 0.0530(8) 0.0555(9) -0.0102(7) -0.0178(8) -0.0181(7)
C10 0.0398(7) 0.0440(6) 0.0429(7) -0.0105(5) -0.0074(6) -0.0087(5)
C11 0.0475(8) 0.0488(7) 0.0480(8) -0.0032(6) -0.0102(7) -0.0088(6)
C12 0.0471(9) 0.0552(9) 0.0690(11) -0.0073(8) -0.0156(8) 0.0006(7)
C13 0.0459(9) 0.0689(10) 0.0719(12) -0.0220(9) 0.0027(8) -0.0018(8)
C14 0.0623(12) 0.0832(12) 0.0484(9) -0.0127(9) 0.0055(8) -0.0066(10)
C15 0.0533(10) 0.0658(9) 0.0426(8) -0.0050(7) -0.0074(7) -0.0024(8)
Cl1 0.0802(7) 0.1056(11) 0.0709(8) 0.0145(6) -0.0092(5) -0.0056(7)
C16 0.028(3) 0.096(6) 0.065(4) -0.004(3) -0.011(2) -0.025(3)
C17 0.0394(13) 0.084(2) 0.0616(18) -0.0273(16) -0.0120(12) 0.0083(13)
Cl1' 0.085(2) 0.113(2) 0.186(5) 0.066(3) -0.062(3) -0.0483(18)
C16' 0.059(9) 0.082(8) 0.062(7) -0.003(6) -0.016(5) -0.036(6)
C17' 0.046(3) 0.108(5) 0.080(5) -0.009(4) -0.027(3) -0.020(3)

loop_
_atom_type_symbol
_atom_type_description
_atom_type_scat_dispersion_real
_atom_type_scat_dispersion_imag
_atom_type_scat_source
C C 0.0033 0.0016 'International Tables Vol C Tables 4.2.6.8 and 6.1.1.4'
H H 0.0000 0.0000 'International Tables Vol C Tables 4.2.6.8 and 6.1.1.4'
N N 0.0061 0.0033 'International Tables Vol C Tables 4.2.6.8 and 6.1.1.4'
O O 0.0106 0.0060 'International Tables Vol C Tables 4.2.6.8 and 6.1.1.4'
Cl Cl 0.1484 0.1585 'International Tables Vol C Tables 4.2.6.8 and 6.1.1.4'

loop_
_geom_angle_atom_site_label_1
_geom_angle_atom_site_label_2
_geom_angle_atom_site_label_3
_geom_angle
_geom_angle_site_symmetry_1
_geom_angle_site_symmetry_3
_geom_angle_publ_flag
N2 N1 C1 103.29(12) . . ?
N1 N2 N3 116.00(12) . . ?
N1 N2 C16' 117.3(9) . . ?
N3 N2 C16' 126.6(9) . . ?
N1 N2 C16 123.5(5) . . ?
N3 N2 C16 120.5(5) . . ?
C16' N2 C16 6.3(14) . . ?
N2 N3 C2 103.75(12) . . ?
N1 C1 C2 108.95(13) . . ?
N1 C1 C3 122.15(13) . . ?
C2 C1 C3 128.44(13) . . ?
N3 C2 C1 108.01(13) . . ?
N3 C2 C10 121.48(13) . . ?
C1 C2 C10 130.46(13) . . ?
O1 C3 C4 121.54(13) . . ?
O1 C3 C1 118.58(13) . . ?
C4 C3 C1 119.87(12) . . ?
C9 C4 C5 119.40(14) . . ?
C9 C4 C3 118.93(13) . . ?
C5 C4 C3 121.55(13) . . ?
C6 C5 C4 120.24(16) . . ?
C7 C6 C5 120.00(18) . . ?
C8 C7 C6 120.02(17) . . ?
C7 C8 C9 120.64(17) . . ?
C8 C9 C4 119.66(17) . . ?
C15 C10 C11 118.58(15) . . ?
C15 C10 C2 120.86(14) . . ?
C11 C10 C2 120.51(14) . . ?
C12 C11 C10 120.33(15) . . ?
C13 C12 C11 120.64(16) . . ?
C12 C13 C14 119.54(17) . . ?
C13 C14 C15 120.27(17) . . ?
C14 C15 C10 120.63(16) . . ?
C17 C16 N2 111.6(6) . . ?
C16 C17 Cl1 111.7(5) . . ?
N2 C16' C17' 114.1(10) . . ?
C16' C17' Cl1' 112.8(9) . . ?

loop_
_geom_bond_atom_site_label_1
_geom_bond_atom_site_label_2
_geom_bond_distance
_geom_bond_site_symmetry_2
_geom_bond_publ_flag
O1 C3 1.2197(18) . ?
N1 N2 1.3240(19) . ?
N1 C1 1.3386(19) . ?
N2 N3 1.3308(19) . ?
N2 C16' 1.452(9) . ?
N2 C16 1.470(5) . ?
N3 C2 1.3373(19) . ?
C1 C2 1.403(2) . ?
C1 C3 1.4846(19) . ?
C2 C10 1.473(2) . ?
C3 C4 1.482(2) . ?
C4 C9 1.390(2) . ?
C4 C5 1.391(2) . ?
C5 C6 1.381(2) . ?
C6 C7 1.380(3) . ?
C7 C8 1.374(3) . ?
C8 C9 1.382(3) . ?
C10 C15 1.386(2) . ?
C10 C11 1.390(2) . ?
C11 C12 1.385(2) . ?
C12 C13 1.371(3) . ?
C13 C14 1.378(3) . ?
C14 C15 1.385(3) . ?
Cl1 C17 1.783(4) . ?
C16 C17 1.462(10) . ?
Cl1' C17' 1.729(7) . ?
C16' C17' 1.514(15) . ?
